data_7015469
loop_
_publ_author_name
'Shibata, Teppei'
'Hashimoto, Hideki'
'Kinoshita, Isamu'
'Yano, Shigenobu'
'Nishioka, Takanori'

_publ_section_title
;
 Unprecedented diastereoselective generation of chiral-at-metal, half
 sandwich Ir(III) and Rh(III) complexes via anomeric isomerism on
 "sugar-coated" N-heterocyclic carbene ligands.
;
_journal_issue 18
_journal_name_full 'Dalton transactions (Cambridge, England : 2003)'
_journal_page_first 4826
_journal_page_last 4829
_journal_paper_doi 10.1039/c0dt01634a
_journal_volume 40
_journal_year 2011
_chemical_absolute_configuration rmad
_chemical_formula_moiety 'C33 H42 Cl N3 O9 Rh, F6 P, C H2 Cl2 '
_chemical_formula_sum 'C34 H44 Cl3 F6 N3 O9 P Rh'
_chemical_formula_weight 992.96
_space_group_IT_number 19
_symmetry_cell_setting orthorhombic
_symmetry_Int_Tables_number 19
_symmetry_space_group_name_Hall 'P 2ac 2ab'
_symmetry_space_group_name_H-M 'P 21 21 21'
_cell_angle_alpha 90.0000
_cell_angle_beta 90.0000
_cell_angle_gamma 90.0000
_cell_formula_units_Z 4
_cell_length_a 12.5638(7)
_cell_length_b 15.2175(9)
_cell_length_c 22.2295(14)
_cell_measurement_reflns_used 17766
_cell_measurement_temperature 193.1
_cell_measurement_theta_max 27.5
_cell_measurement_theta_min 4.0
_cell_volume 4250.0(4)
_computing_cell_refinement CrystalClear
_computing_data_collection CrystalClear
_computing_data_reduction CrystalStructure
_computing_publication_material 'CrystalStructure 3.8'
_computing_structure_refinement CRYSTALS
_computing_structure_solution SIR97
_diffrn_detector_area_resol_mean 7.31
_diffrn_measured_fraction_theta_full 0.994
_diffrn_measured_fraction_theta_max 0.994
_diffrn_measurement_device_type 'Rigaku Mercury'
_diffrn_measurement_method \w
_diffrn_radiation_type 'Mo K\a'
_diffrn_radiation_wavelength 0.71075
_diffrn_reflns_av_R_equivalents 0.043
_diffrn_reflns_limit_h_max 14
_diffrn_reflns_limit_h_min -16
_diffrn_reflns_limit_k_max 19
_diffrn_reflns_limit_k_min -19
_diffrn_reflns_limit_l_max 28
_diffrn_reflns_limit_l_min -25
_diffrn_reflns_number 41443
_diffrn_reflns_theta_full 27.48
_diffrn_reflns_theta_max 27.48
_exptl_absorpt_coefficient_mu 0.706
_exptl_absorpt_correction_T_max 0.900
_exptl_absorpt_correction_T_min 0.843
_exptl_absorpt_correction_type numerical
_exptl_absorpt_process_details
;
Higashi, T. (1999). Program for Absorption Correction.
Rigaku Corporation, Tokyo, Japan.
;
_exptl_crystal_colour orange
_exptl_crystal_density_diffrn 1.552
_exptl_crystal_density_method 'not measured'
_exptl_crystal_description prism
_exptl_crystal_F_000 2024.00
_exptl_crystal_size_max 0.20
_exptl_crystal_size_mid 0.20
_exptl_crystal_size_min 0.15
_refine_diff_density_max 1.08
_refine_diff_density_min -1.12
_refine_ls_abs_structure_details 'Flack, H. D. (1983), Acta Cryst. A39, 876-881. 4297 Friedel Pairs'
_refine_ls_abs_structure_Flack 0.00(2)
_refine_ls_extinction_method none
_refine_ls_goodness_of_fit_ref 1.021
_refine_ls_hydrogen_treatment refall
_refine_ls_number_parameters 559
_refine_ls_number_reflns 9654
_refine_ls_R_factor_gt 0.0454
_refine_ls_shift/su_max 0.0000
_refine_ls_structure_factor_coef Fsqd
_refine_ls_weighting_details 'w = 1/[0.0006Fo^2^ + 1.0000\s(Fo^2^)]/(4Fo^2^)'
_refine_ls_weighting_scheme calc
_refine_ls_wR_factor_ref 0.1062
_reflns_number_gt 8491
_reflns_number_total 9654
_reflns_threshold_expression F^2^>2.0\s(F^2^)
_cod_data_source_file c0dt01634a.txt
_cod_data_source_block '__rh-betapagi-pf6'
_cod_original_formula_sum 'C34 H44 Cl3 F6 N3 O9 P Rh '
_cod_database_code 7015469

loop_
_symmetry_equiv_pos_site_id
_symmetry_equiv_pos_as_xyz
1 +X,+Y,+Z
2 1/2+X,1/2-Y,-Z
3 -X,1/2+Y,1/2-Z
4 1/2-X,-Y,1/2+Z

loop_
_atom_site_label
_atom_site_type_symbol
_atom_site_fract_x
_atom_site_fract_y
_atom_site_fract_z
_atom_site_U_iso_or_equiv
_atom_site_adp_type
_atom_site_occupancy
_atom_site_symmetry_multiplicity
_atom_site_calc_flag
_atom_site_refinement_flags
_atom_site_disorder_assembly
_atom_site_disorder_group
Rh(1) Rh 0.53067(2) 0.60284(2) 0.633030(10) 0.02874(7) Uani 1.00 1 d . . .
Cl(1) Cl 0.39674(8) 0.69852(7) 0.59254(5) 0.0407(2) Uani 1.00 1 d . . .
Cl(2) Cl 0.6333(2) 0.21811(16) 0.53213(12) 0.1302(9) Uani 1.00 1 d . . .
Cl(3) Cl 0.8585(2) 0.23842(16) 0.51995(19) 0.1738(13) Uani 1.00 1 d . . .
P(1) P 0.36340(12) 0.48905(8) 0.31306(6) 0.0513(3) Uani 1.00 1 d . . .
F(1) F 0.3920(4) 0.5459(2) 0.3693(2) 0.1204(16) Uani 1.00 1 d . . .
F(2) F 0.3299(3) 0.5729(2) 0.27536(17) 0.0938(13) Uani 1.00 1 d . . .
F(3) F 0.3377(5) 0.4335(2) 0.25632(18) 0.134(2) Uani 1.00 1 d . . .
F(4) F 0.3980(4) 0.4062(2) 0.35069(17) 0.1137(15) Uani 1.00 1 d . . .
F(5) F 0.4809(3) 0.4963(5) 0.2908(2) 0.174(2) Uani 1.00 1 d . . .
F(6) F 0.2488(3) 0.4807(4) 0.3356(2) 0.148(2) Uani 1.00 1 d . . .
O(1) O 0.6773(2) 0.66878(16) 0.45988(12) 0.0319(7) Uani 1.00 1 d . . .
O(2) O 0.5507(2) 0.86726(18) 0.51526(13) 0.0398(8) Uani 1.00 1 d . . .
O(3) O 0.6681(3) 0.9799(2) 0.51292(18) 0.0717(13) Uani 1.00 1 d . . .
O(4) O 0.5747(2) 0.90239(18) 0.38955(12) 0.0351(7) Uani 1.00 1 d . . .
O(5) O 0.4018(2) 0.9104(2) 0.3675(2) 0.0707(11) Uani 1.00 1 d . . .
O(6) O 0.5485(2) 0.74374(17) 0.32049(12) 0.0347(7) Uani 1.00 1 d . . .
O(7) O 0.6881(2) 0.7276(2) 0.25778(14) 0.0501(9) Uani 1.00 1 d . . .
O(8) O 0.6641(2) 0.50960(18) 0.39790(13) 0.0462(8) Uani 1.00 1 d . . .
O(9) O 0.7429(4) 0.4375(2) 0.32281(19) 0.0925(16) Uani 1.00 1 d . . .
N(1) N 0.7186(2) 0.7173(2) 0.65016(15) 0.0325(8) Uani 1.00 1 d . . .
N(2) N 0.6799(2) 0.7254(2) 0.55686(15) 0.0300(8) Uani 1.00 1 d . . .
N(3) N 0.5248(3) 0.6759(2) 0.71374(14) 0.0345(8) Uani 1.00 1 d . . .
C(1) C 0.6485(3) 0.6879(2) 0.60930(18) 0.0305(9) Uani 1.00 1 d . . .
C(2) C 0.7940(3) 0.7712(2) 0.6249(2) 0.0395(11) Uani 1.00 1 d . . .
C(3) C 0.7711(3) 0.7751(2) 0.5660(2) 0.0384(11) Uani 1.00 1 d . . .
C(4) C 0.7175(3) 0.6913(2) 0.71343(18) 0.0381(11) Uani 1.00 1 d . . .
C(5) C 0.6116(3) 0.7038(2) 0.74303(19) 0.0369(11) Uani 1.00 1 d . . .
C(6) C 0.6053(4) 0.7420(3) 0.7991(2) 0.0495(14) Uani 1.00 1 d . . .
C(7) C 0.5063(4) 0.7498(3) 0.8275(2) 0.0555(15) Uani 1.00 1 d . . .
C(8) C 0.4177(4) 0.7220(3) 0.7978(2) 0.0529(15) Uani 1.00 1 d . . .
C(9) C 0.4290(3) 0.6863(3) 0.7404(2) 0.0443(12) Uani 1.00 1 d . . .
C(10) C 0.6219(3) 0.7240(2) 0.50119(17) 0.0302(10) Uani 1.00 1 d . . .
C(11) C 0.6143(3) 0.8162(2) 0.47431(17) 0.0305(10) Uani 1.00 1 d . . .
C(12) C 0.5629(3) 0.8148(2) 0.41357(17) 0.0281(9) Uani 1.00 1 d . . .
C(13) C 0.6169(3) 0.7487(2) 0.37209(19) 0.0304(9) Uani 1.00 1 d . . .
C(14) C 0.6225(3) 0.6598(2) 0.40365(18) 0.0333(10) Uani 1.00 1 d . . .
C(15) C 0.6832(3) 0.5927(2) 0.3688(2) 0.0401(10) Uani 1.00 1 d . . .
C(16) C 0.5868(5) 0.9473(3) 0.5317(2) 0.0526(15) Uani 1.00 1 d . . .
C(17) C 0.5145(6) 0.9877(4) 0.5774(2) 0.093(2) Uani 1.00 1 d . . .
C(18) C 0.4861(3) 0.9448(2) 0.3708(2) 0.0408(11) Uani 1.00 1 d . . .
C(19) C 0.5094(4) 1.0380(2) 0.3560(2) 0.0589(15) Uani 1.00 1 d . . .
C(20) C 0.5936(4) 0.7377(2) 0.26517(19) 0.0395(12) Uani 1.00 1 d . . .
C(21) C 0.5111(4) 0.7442(3) 0.21798(19) 0.0468(13) Uani 1.00 1 d . . .
C(22) C 0.6953(4) 0.4371(2) 0.3693(2) 0.0495(13) Uani 1.00 1 d . . .
C(23) C 0.6603(6) 0.3563(3) 0.4023(2) 0.075(2) Uani 1.00 1 d . . .
C(24) C 0.6034(3) 0.4871(2) 0.59302(19) 0.0320(10) Uani 1.00 1 d . . .
C(25) C 0.6042(3) 0.4797(2) 0.65735(19) 0.0326(10) Uani 1.00 1 d . . .
C(26) C 0.4949(3) 0.4755(2) 0.67786(18) 0.0360(11) Uani 1.00 1 d . . .
C(27) C 0.4284(3) 0.4846(2) 0.6273(2) 0.0367(10) Uani 1.00 1 d . . .
C(28) C 0.4942(3) 0.4940(2) 0.57454(18) 0.0328(10) Uani 1.00 1 d . . .
C(29) C 0.6986(3) 0.4859(2) 0.5533(2) 0.0409(12) Uani 1.00 1 d . . .
C(30) C 0.7003(3) 0.4604(2) 0.6948(2) 0.0437(12) Uani 1.00 1 d . . .
C(31) C 0.4629(4) 0.4654(3) 0.7421(2) 0.0502(13) Uani 1.00 1 d . . .
C(32) C 0.3088(3) 0.4831(3) 0.6273(2) 0.0559(14) Uani 1.00 1 d . . .
C(33) C 0.4561(4) 0.5006(3) 0.5109(2) 0.0495(13) Uani 1.00 1 d . . .
C(34) C 0.7547(5) 0.1709(4) 0.5475(4) 0.101(2) Uani 1.00 1 d . . .
H(1) H 0.8500 0.8007 0.6454 0.047 Uiso 1.00 1 c R . .
H(2) H 0.8110 0.8050 0.5360 0.046 Uiso 1.00 1 c R . .
H(3) H 0.7677 0.7267 0.7342 0.046 Uiso 1.00 1 c R . .
H(4) H 0.7378 0.6313 0.7165 0.046 Uiso 1.00 1 c R . .
H(5) H 0.6683 0.7627 0.8180 0.060 Uiso 1.00 1 c R . .
H(6) H 0.5006 0.7748 0.8665 0.067 Uiso 1.00 1 c R . .
H(7) H 0.3497 0.7264 0.8162 0.064 Uiso 1.00 1 c R . .
H(8) H 0.3670 0.6685 0.7191 0.053 Uiso 1.00 1 c R . .
H(9) H 0.5523 0.7016 0.5078 0.036 Uiso 1.00 1 c R . .
H(10) H 0.6833 0.8413 0.4713 0.037 Uiso 1.00 1 c R . .
H(11) H 0.4895 0.8008 0.4176 0.034 Uiso 1.00 1 c R . .
H(12) H 0.6861 0.7682 0.3612 0.036 Uiso 1.00 1 c R . .
H(13) H 0.5525 0.6385 0.4108 0.040 Uiso 1.00 1 c R . .
H(14) H 0.6584 0.5908 0.3284 0.048 Uiso 1.00 1 c R . .
H(15) H 0.7567 0.6071 0.3691 0.048 Uiso 1.00 1 c R . .
H(16) H 0.5359 0.9714 0.6168 0.111 Uiso 1.00 1 c R . .
H(17) H 0.5158 1.0499 0.5738 0.111 Uiso 1.00 1 c R . .
H(18) H 0.4444 0.9669 0.5701 0.111 Uiso 1.00 1 c R . .
H(19) H 0.5298 1.0433 0.3150 0.071 Uiso 1.00 1 c R . .
H(20) H 0.4469 1.0716 0.3629 0.071 Uiso 1.00 1 c R . .
H(21) H 0.5652 1.0589 0.3810 0.071 Uiso 1.00 1 c R . .
H(22) H 0.5010 0.8041 0.2073 0.056 Uiso 1.00 1 c R . .
H(23) H 0.5330 0.7119 0.1836 0.056 Uiso 1.00 1 c R . .
H(24) H 0.4461 0.7208 0.2328 0.056 Uiso 1.00 1 c R . .
H(25) H 0.5924 0.3394 0.3876 0.090 Uiso 1.00 1 c R . .
H(26) H 0.7098 0.3101 0.3956 0.090 Uiso 1.00 1 c R . .
H(27) H 0.6556 0.3679 0.4442 0.090 Uiso 1.00 1 c R . .
H(28) H 0.7607 0.4798 0.5774 0.050 Uiso 1.00 1 c R . .
H(29) H 0.6942 0.4380 0.5260 0.050 Uiso 1.00 1 c R . .
H(30) H 0.7023 0.5394 0.5314 0.049 Uiso 1.00 1 c R . .
H(31) H 0.6792 0.4532 0.7356 0.053 Uiso 1.00 1 c R . .
H(32) H 0.7329 0.4080 0.6809 0.053 Uiso 1.00 1 c R . .
H(33) H 0.7494 0.5077 0.6919 0.053 Uiso 1.00 1 c R . .
H(34) H 0.3876 0.4684 0.7454 0.060 Uiso 1.00 1 c R . .
H(35) H 0.4869 0.4101 0.7567 0.060 Uiso 1.00 1 c R . .
H(36) H 0.4940 0.5111 0.7653 0.060 Uiso 1.00 1 c R . .
H(37) H 0.2832 0.4879 0.5872 0.067 Uiso 1.00 1 c R . .
H(38) H 0.2835 0.4300 0.6447 0.067 Uiso 1.00 1 c R . .
H(39) H 0.2840 0.5316 0.6503 0.067 Uiso 1.00 1 c R . .
H(40) H 0.5164 0.5002 0.4851 0.060 Uiso 1.00 1 c R . .
H(41) H 0.4117 0.4519 0.5016 0.060 Uiso 1.00 1 c R . .
H(42) H 0.4174 0.5536 0.5053 0.060 Uiso 1.00 1 c R . .
H(43) H 0.7582 0.1158 0.5275 0.121 Uiso 1.00 1 c R . .
H(44) H 0.7627 0.1622 0.5896 0.121 Uiso 1.00 1 c R . .

loop_
_atom_site_aniso_label
_atom_site_aniso_U_11
_atom_site_aniso_U_22
_atom_site_aniso_U_33
_atom_site_aniso_U_12
_atom_site_aniso_U_13
_atom_site_aniso_U_23
Rh(1) 0.02731(14) 0.03274(14) 0.02618(15) 0.00017(13) -0.00113(13) 0.00132(12)
Cl(1) 0.0321(5) 0.0505(5) 0.0395(6) 0.0082(4) -0.0008(4) 0.0066(4)
Cl(2) 0.1123(16) 0.1272(17) 0.151(2) 0.0409(14) 0.0505(16) 0.0634(15)
Cl(3) 0.1078(18) 0.0940(15) 0.319(4) -0.0016(14) 0.009(2) 0.055(2)
P(1) 0.0579(8) 0.0443(6) 0.0516(8) 0.0009(6) -0.0072(6) -0.0064(5)
F(1) 0.178(4) 0.072(2) 0.112(3) 0.034(2) -0.080(3) -0.039(2)
F(2) 0.142(3) 0.0635(19) 0.076(2) 0.023(2) -0.018(2) 0.0034(17)
F(3) 0.247(6) 0.080(2) 0.076(2) 0.014(3) -0.045(3) -0.030(2)
F(4) 0.193(4) 0.068(2) 0.081(2) 0.047(2) -0.013(2) 0.0082(19)
F(5) 0.070(2) 0.306(7) 0.145(4) 0.022(4) 0.013(3) 0.071(5)
F(6) 0.062(2) 0.271(6) 0.112(3) -0.011(3) 0.011(2) 0.054(4)
O(1) 0.0332(14) 0.0325(12) 0.0300(14) 0.0060(11) -0.0022(12) -0.0013(11)
O(2) 0.0447(18) 0.0389(14) 0.0357(16) 0.0050(13) 0.0073(13) -0.0031(11)
O(3) 0.093(3) 0.050(2) 0.072(2) -0.022(2) 0.011(2) -0.0188(19)
O(4) 0.0321(13) 0.0324(12) 0.0407(16) -0.0000(12) -0.0010(11) 0.0098(12)
O(5) 0.0336(16) 0.0550(19) 0.123(3) 0.0019(15) -0.013(2) 0.034(2)
O(6) 0.0346(15) 0.0427(14) 0.0270(14) 0.0004(12) -0.0015(12) 0.0003(11)
O(7) 0.0468(19) 0.064(2) 0.0400(18) 0.0121(16) 0.0110(15) 0.0012(15)
O(8) 0.072(2) 0.0331(14) 0.0331(16) 0.0083(15) 0.0072(16) -0.0015(12)
O(9) 0.167(5) 0.0515(19) 0.059(2) 0.038(2) 0.047(3) 0.0050(19)
N(1) 0.0313(17) 0.0346(15) 0.0316(19) 0.0010(14) -0.0041(14) -0.0010(13)
N(2) 0.0319(17) 0.0313(15) 0.0266(17) -0.0038(14) -0.0049(14) 0.0026(13)
N(3) 0.0392(18) 0.0348(16) 0.0294(17) 0.0050(16) 0.0001(16) 0.0027(13)
C(1) 0.031(2) 0.0295(17) 0.031(2) 0.0029(16) -0.0056(16) -0.0029(16)
C(2) 0.036(2) 0.0361(19) 0.046(2) -0.0072(17) -0.009(2) -0.0000(19)
C(3) 0.029(2) 0.042(2) 0.044(2) -0.0067(18) -0.0051(18) 0.0079(19)
C(4) 0.039(2) 0.044(2) 0.031(2) 0.0025(19) -0.0083(18) -0.0021(18)
C(5) 0.047(2) 0.0324(19) 0.032(2) 0.0035(19) -0.0038(19) 0.0033(17)
C(6) 0.066(3) 0.050(2) 0.032(2) 0.006(2) -0.011(2) -0.0047(19)
C(7) 0.073(3) 0.057(2) 0.037(2) 0.015(2) 0.009(2) -0.006(2)
C(8) 0.064(3) 0.055(2) 0.040(2) 0.015(2) 0.014(2) 0.005(2)
C(9) 0.043(2) 0.054(2) 0.036(2) 0.009(2) 0.005(2) 0.005(2)
C(10) 0.032(2) 0.0357(19) 0.024(2) -0.0001(17) 0.0007(16) 0.0031(16)
C(11) 0.029(2) 0.0311(18) 0.031(2) 0.0040(16) 0.0047(16) 0.0023(15)
C(12) 0.0243(18) 0.0290(17) 0.031(2) 0.0012(14) 0.0038(15) 0.0040(15)
C(13) 0.0299(18) 0.0333(17) 0.028(2) -0.0016(15) -0.0012(17) 0.0006(16)
C(14) 0.042(2) 0.0325(18) 0.025(2) 0.0067(17) -0.0015(17) 0.0012(16)
C(15) 0.051(2) 0.0384(19) 0.031(2) 0.0075(18) 0.002(2) 0.002(2)
C(16) 0.078(3) 0.036(2) 0.044(2) 0.001(2) 0.011(2) -0.007(2)
C(17) 0.122(6) 0.075(3) 0.081(4) 0.009(4) 0.043(4) -0.024(3)
C(18) 0.036(2) 0.0358(18) 0.050(2) 0.0060(17) 0.000(2) 0.0131(19)
C(19) 0.052(3) 0.036(2) 0.089(4) 0.005(2) 0.013(2) 0.022(2)
C(20) 0.057(2) 0.034(2) 0.027(2) 0.003(2) 0.002(2) 0.0003(16)
C(21) 0.060(3) 0.048(2) 0.032(2) -0.008(2) -0.012(2) 0.0015(18)
C(22) 0.078(3) 0.039(2) 0.032(2) 0.021(2) -0.000(2) -0.007(2)
C(23) 0.129(6) 0.042(2) 0.054(3) 0.017(3) -0.001(3) 0.002(2)
C(24) 0.031(2) 0.0294(18) 0.036(2) 0.0001(16) 0.0001(17) 0.0027(16)
C(25) 0.037(2) 0.0300(18) 0.031(2) 0.0029(17) -0.0053(17) 0.0028(16)
C(26) 0.043(2) 0.0349(19) 0.030(2) -0.0045(17) 0.0008(17) 0.0054(16)
C(27) 0.0311(19) 0.0352(18) 0.044(2) -0.0077(16) -0.0013(19) 0.0011(19)
C(28) 0.032(2) 0.0341(18) 0.032(2) -0.0012(16) -0.0039(16) -0.0021(16)
C(29) 0.037(2) 0.046(2) 0.040(2) 0.006(2) 0.0093(19) -0.0023(19)
C(30) 0.043(2) 0.042(2) 0.046(2) 0.001(2) -0.012(2) 0.009(2)
C(31) 0.051(2) 0.057(2) 0.042(2) -0.004(2) 0.007(2) 0.011(2)
C(32) 0.035(2) 0.067(3) 0.065(3) -0.006(2) -0.002(2) 0.006(2)
C(33) 0.060(3) 0.050(2) 0.039(2) -0.006(2) -0.020(2) -0.0051(19)
C(34) 0.084(4) 0.084(4) 0.136(7) 0.019(3) 0.005(4) 0.030(4)

loop_
_atom_type_symbol
_atom_type_description
_atom_type_scat_dispersion_real
_atom_type_scat_dispersion_imag
_atom_type_scat_source
C C 0.003 0.002
;
International Tables for Crystallography
(1992, Vol. C, Tables 4.2.6.8 and 6.1.1.4)
;
H H 0.000 0.000
;
International Tables for Crystallography
(1992, Vol. C, Table 6.1.1.4)
;
Cl Cl 0.148 0.159
;
International Tables for Crystallography
(1992, Vol. C, Tables 4.2.6.8 and 6.1.1.4)
;
F F 0.017 0.010
;
International Tables for Crystallography
(1992, Vol. C, Tables 4.2.6.8 and 6.1.1.4)
;
N N 0.006 0.003
;
International Tables for Crystallography
(1992, Vol. C, Tables 4.2.6.8 and 6.1.1.4)
;
O O 0.011 0.006
;
International Tables for Crystallography
(1992, Vol. C, Tables 4.2.6.8 and 6.1.1.4)
;
P P 0.102 0.094
;
International Tables for Crystallography
(1992, Vol. C, Tables 4.2.6.8 and 6.1.1.4)
;
Rh Rh -1.118 0.919
;
International Tables for Crystallography
(1992, Vol. C, Tables 4.2.6.8 and 6.1.1.4)
;

loop_
_geom_angle_atom_site_label_1
_geom_angle_atom_site_label_2
_geom_angle_atom_site_label_3
_geom_angle
_geom_angle_publ_flag
_geom_angle_site_symmetry_1
_geom_angle_site_symmetry_2
_geom_angle_site_symmetry_3
Cl(1) Rh(1) N(3) 88.56(9) yes . . .
Cl(1) Rh(1) C(1) 91.55(11) yes . . .
Cl(1) Rh(1) C(24) 129.24(11) yes . . .
Cl(1) Rh(1) C(25) 157.03(11) yes . . .
Cl(1) Rh(1) C(26) 123.68(11) yes . . .
Cl(1) Rh(1) C(27) 93.68(10) yes . . .
Cl(1) Rh(1) C(28) 95.22(10) yes . . .
N(3) Rh(1) C(1) 84.87(14) yes . . .
N(3) Rh(1) C(24) 142.05(14) yes . . .
N(3) Rh(1) C(25) 105.03(14) yes . . .
N(3) Rh(1) C(26) 94.08(13) yes . . .
N(3) Rh(1) C(27) 117.18(15) yes . . .
N(3) Rh(1) C(28) 155.48(13) yes . . .
C(1) Rh(1) C(24) 95.92(15) yes . . .
C(1) Rh(1) C(25) 107.80(15) yes . . .
C(1) Rh(1) C(26) 144.75(15) yes . . .
C(1) Rh(1) C(27) 157.43(15) yes . . .
C(1) Rh(1) C(28) 119.14(15) yes . . .
C(24) Rh(1) C(25) 38.67(15) yes . . .
C(24) Rh(1) C(26) 64.08(15) yes . . .
C(24) Rh(1) C(27) 64.05(14) yes . . .
C(24) Rh(1) C(28) 38.75(14) yes . . .
C(25) Rh(1) C(26) 38.55(15) yes . . .
C(25) Rh(1) C(27) 63.73(15) yes . . .
C(25) Rh(1) C(28) 64.83(15) yes . . .
C(26) Rh(1) C(27) 36.99(15) yes . . .
C(26) Rh(1) C(28) 63.76(14) yes . . .
C(27) Rh(1) C(28) 38.49(15) yes . . .
F(1) P(1) F(2) 92.2(2) yes . . .
F(1) P(1) F(3) 178.5(3) yes . . .
F(1) P(1) F(4) 87.4(2) yes . . .
F(1) P(1) F(5) 89.9(3) yes . . .
F(1) P(1) F(6) 90.1(2) yes . . .
F(2) P(1) F(3) 87.3(2) yes . . .
F(2) P(1) F(4) 179.3(2) yes . . .
F(2) P(1) F(5) 91.5(3) yes . . .
F(2) P(1) F(6) 89.4(3) yes . . .
F(3) P(1) F(4) 93.0(2) yes . . .
F(3) P(1) F(5) 88.7(3) yes . . .
F(3) P(1) F(6) 91.4(3) yes . . .
F(4) P(1) F(5) 87.9(3) yes . . .
F(4) P(1) F(6) 91.1(3) yes . . .
F(5) P(1) F(6) 179.1(3) yes . . .
C(10) O(1) C(14) 112.5(2) yes . . .
C(11) O(2) C(16) 118.2(3) yes . . .
C(12) O(4) C(18) 118.0(2) yes . . .
C(13) O(6) C(20) 118.5(3) yes . . .
C(15) O(8) C(22) 117.6(3) yes . . .
C(1) N(1) C(2) 112.0(3) yes . . .
C(1) N(1) C(4) 123.7(3) yes . . .
C(2) N(1) C(4) 124.2(3) yes . . .
C(1) N(2) C(3) 110.1(3) yes . . .
C(1) N(2) C(10) 125.9(3) yes . . .
C(3) N(2) C(10) 123.6(3) yes . . .
Rh(1) N(3) C(5) 123.5(2) yes . . .
Rh(1) N(3) C(9) 117.7(2) yes . . .
C(5) N(3) C(9) 118.4(3) yes . . .
Rh(1) C(1) N(1) 120.9(2) yes . . .
Rh(1) C(1) N(2) 134.5(2) yes . . .
N(1) C(1) N(2) 104.5(3) yes . . .
N(1) C(2) C(3) 106.1(3) yes . . .
N(2) C(3) C(2) 107.2(3) yes . . .
N(1) C(4) C(5) 113.4(3) yes . . .
N(3) C(5) C(4) 118.0(3) yes . . .
N(3) C(5) C(6) 121.8(4) yes . . .
C(4) C(5) C(6) 120.2(4) yes . . .
C(5) C(6) C(7) 119.6(4) yes . . .
C(6) C(7) C(8) 118.8(4) yes . . .
C(7) C(8) C(9) 118.8(4) yes . . .
N(3) C(9) C(8) 122.5(4) yes . . .
O(1) C(10) N(2) 108.4(3) yes . . .
O(1) C(10) C(11) 108.7(2) yes . . .
N(2) C(10) C(11) 110.8(3) yes . . .
O(2) C(11) C(10) 106.5(2) yes . . .
O(2) C(11) C(12) 109.8(3) yes . . .
C(10) C(11) C(12) 111.6(3) yes . . .
O(4) C(12) C(11) 106.1(2) yes . . .
O(4) C(12) C(13) 109.9(2) yes . . .
C(11) C(12) C(13) 111.2(3) yes . . .
O(6) C(13) C(12) 104.6(2) yes . . .
O(6) C(13) C(14) 110.4(2) yes . . .
C(12) C(13) C(14) 109.1(3) yes . . .
O(1) C(14) C(13) 109.8(3) yes . . .
O(1) C(14) C(15) 105.8(3) yes . . .
C(13) C(14) C(15) 113.0(3) yes . . .
O(8) C(15) C(14) 106.4(3) yes . . .
O(2) C(16) O(3) 124.0(4) yes . . .
O(2) C(16) C(17) 110.6(4) yes . . .
O(3) C(16) C(17) 125.4(4) yes . . .
O(4) C(18) O(5) 123.0(3) yes . . .
O(4) C(18) C(19) 111.2(3) yes . . .
O(5) C(18) C(19) 125.8(4) yes . . .
O(6) C(20) O(7) 122.8(4) yes . . .
O(6) C(20) C(21) 110.2(4) yes . . .
O(7) C(20) C(21) 127.0(4) yes . . .
O(8) C(22) O(9) 123.8(4) yes . . .
O(8) C(22) C(23) 111.1(4) yes . . .
O(9) C(22) C(23) 125.1(4) yes . . .
Rh(1) C(24) C(25) 70.1(2) yes . . .
Rh(1) C(24) C(28) 69.9(2) yes . . .
Rh(1) C(24) C(29) 126.3(2) yes . . .
C(25) C(24) C(28) 107.3(3) yes . . .
C(25) C(24) C(29) 125.8(3) yes . . .
C(28) C(24) C(29) 126.9(3) yes . . .
Rh(1) C(25) C(24) 71.3(2) yes . . .
Rh(1) C(25) C(26) 73.2(2) yes . . .
Rh(1) C(25) C(30) 130.9(2) yes . . .
C(24) C(25) C(26) 108.1(3) yes . . .
C(24) C(25) C(30) 125.1(3) yes . . .
C(26) C(25) C(30) 125.6(3) yes . . .
Rh(1) C(26) C(25) 68.2(2) yes . . .
Rh(1) C(26) C(27) 71.1(2) yes . . .
Rh(1) C(26) C(31) 125.0(2) yes . . .
C(25) C(26) C(27) 107.9(3) yes . . .
C(25) C(26) C(31) 124.2(3) yes . . .
C(27) C(26) C(31) 127.9(4) yes . . .
Rh(1) C(27) C(26) 71.9(2) yes . . .
Rh(1) C(27) C(28) 68.5(2) yes . . .
Rh(1) C(27) C(32) 126.4(2) yes . . .
C(26) C(27) C(28) 108.6(3) yes . . .
C(26) C(27) C(32) 126.2(4) yes . . .
C(28) C(27) C(32) 125.2(4) yes . . .
Rh(1) C(28) C(24) 71.3(2) yes . . .
Rh(1) C(28) C(27) 73.0(2) yes . . .
Rh(1) C(28) C(33) 125.9(2) yes . . .
C(24) C(28) C(27) 108.0(3) yes . . .
C(24) C(28) C(33) 125.5(3) yes . . .
C(27) C(28) C(33) 126.3(3) yes . . .
Cl(2) C(34) Cl(3) 110.0(4) yes . . .
N(1) C(2) H(1) 126.6 no . . .
C(3) C(2) H(1) 127.3 no . . .
N(2) C(3) H(2) 126.5 no . . .
C(2) C(3) H(2) 126.3 no . . .
N(1) C(4) H(3) 107.9 no . . .
N(1) C(4) H(4) 109.1 no . . .
C(5) C(4) H(3) 107.7 no . . .
C(5) C(4) H(4) 109.2 no . . .
H(3) C(4) H(4) 109.5 no . . .
C(5) C(6) H(5) 119.5 no . . .
C(7) C(6) H(5) 120.9 no . . .
C(6) C(7) H(6) 120.8 no . . .
C(8) C(7) H(6) 120.4 no . . .
C(7) C(8) H(7) 120.3 no . . .
C(9) C(8) H(7) 120.9 no . . .
N(3) C(9) H(8) 118.6 no . . .
C(8) C(9) H(8) 118.9 no . . .
O(1) C(10) H(9) 109.6 no . . .
N(2) C(10) H(9) 109.8 no . . .
C(11) C(10) H(9) 109.5 no . . .
O(2) C(11) H(10) 109.5 no . . .
C(10) C(11) H(10) 109.8 no . . .
C(12) C(11) H(10) 109.6 no . . .
O(4) C(12) H(11) 110.1 no . . .
C(11) C(12) H(11) 109.6 no . . .
C(13) C(12) H(11) 109.9 no . . .
O(6) C(13) H(12) 111.1 no . . .
C(12) C(13) H(12) 110.8 no . . .
C(14) C(13) H(12) 110.7 no . . .
O(1) C(14) H(13) 109.4 no . . .
C(13) C(14) H(13) 109.7 no . . .
C(15) C(14) H(13) 109.0 no . . .
O(8) C(15) H(14) 110.0 no . . .
O(8) C(15) H(15) 111.2 no . . .
C(14) C(15) H(14) 110.2 no . . .
C(14) C(15) H(15) 109.6 no . . .
H(14) C(15) H(15) 109.5 no . . .
C(16) C(17) H(16) 110.4 no . . .
C(16) C(17) H(17) 110.0 no . . .
C(16) C(17) H(18) 108.1 no . . .
H(16) C(17) H(17) 109.5 no . . .
H(16) C(17) H(18) 109.5 no . . .
H(17) C(17) H(18) 109.5 no . . .
C(18) C(19) H(19) 110.3 no . . .
C(18) C(19) H(20) 108.4 no . . .
C(18) C(19) H(21) 109.7 no . . .
H(19) C(19) H(20) 109.5 no . . .
H(19) C(19) H(21) 109.5 no . . .
H(20) C(19) H(21) 109.5 no . . .
C(20) C(21) H(22) 109.6 no . . .
C(20) C(21) H(23) 109.5 no . . .
C(20) C(21) H(24) 109.3 no . . .
H(22) C(21) H(23) 109.5 no . . .
H(22) C(21) H(24) 109.5 no . . .
H(23) C(21) H(24) 109.5 no . . .
C(22) C(23) H(25) 108.5 no . . .
C(22) C(23) H(26) 109.7 no . . .
C(22) C(23) H(27) 110.2 no . . .
H(25) C(23) H(26) 109.5 no . . .
H(25) C(23) H(27) 109.5 no . . .
H(26) C(23) H(27) 109.5 no . . .
C(24) C(29) H(28) 109.1 no . . .
C(24) C(29) H(29) 110.0 no . . .
C(24) C(29) H(30) 109.4 no . . .
H(28) C(29) H(29) 109.5 no . . .
H(28) C(29) H(30) 109.5 no . . .
H(29) C(29) H(30) 109.5 no . . .
C(25) C(30) H(31) 109.2 no . . .
C(25) C(30) H(32) 109.4 no . . .
C(25) C(30) H(33) 109.8 no . . .
H(31) C(30) H(32) 109.5 no . . .
H(31) C(30) H(33) 109.5 no . . .
H(32) C(30) H(33) 109.5 no . . .
C(26) C(31) H(34) 109.7 no . . .
C(26) C(31) H(35) 109.4 no . . .
C(26) C(31) H(36) 109.3 no . . .
H(34) C(31) H(35) 109.5 no . . .
H(34) C(31) H(36) 109.5 no . . .
H(35) C(31) H(36) 109.5 no . . .
C(27) C(32) H(37) 109.6 no . . .
C(27) C(32) H(38) 110.3 no . . .
C(27) C(32) H(39) 108.4 no . . .
H(37) C(32) H(38) 109.5 no . . .
H(37) C(32) H(39) 109.5 no . . .
H(38) C(32) H(39) 109.4 no . . .
C(28) C(33) H(40) 108.3 no . . .
C(28) C(33) H(41) 109.9 no . . .
C(28) C(33) H(42) 110.1 no . . .
H(40) C(33) H(41) 109.5 no . . .
H(40) C(33) H(42) 109.5 no . . .
H(41) C(33) H(42) 109.5 no . . .
Cl(2) C(34) H(43) 108.4 no . . .
Cl(2) C(34) H(44) 110.3 no . . .
Cl(3) C(34) H(43) 108.4 no . . .
Cl(3) C(34) H(44) 110.1 no . . .
H(43) C(34) H(44) 109.5 no . . .

loop_
_geom_bond_atom_site_label_1
_geom_bond_atom_site_label_2
_geom_bond_distance
_geom_bond_publ_flag
_geom_bond_site_symmetry_1
_geom_bond_site_symmetry_2
Rh(1) Cl(1) 2.4003(10) yes . .
Rh(1) N(3) 2.112(3) yes . .
Rh(1) C(1) 2.036(3) yes . .
Rh(1) C(24) 2.174(3) yes . .
Rh(1) C(25) 2.158(3) yes . .
Rh(1) C(26) 2.225(3) yes . .
Rh(1) C(27) 2.215(3) yes . .
Rh(1) C(28) 2.155(3) yes . .
Cl(2) C(34) 1.720(7) yes . .
Cl(3) C(34) 1.770(8) yes . .
P(1) F(1) 1.563(4) yes . .
P(1) F(2) 1.584(3) yes . .
P(1) F(3) 1.552(4) yes . .
P(1) F(4) 1.575(3) yes . .
P(1) F(5) 1.561(5) yes . .
P(1) F(6) 1.529(4) yes . .
O(1) C(10) 1.427(4) yes . .
O(1) C(14) 1.434(4) yes . .
O(2) C(11) 1.439(4) yes . .
O(2) C(16) 1.350(5) yes . .
O(3) C(16) 1.209(7) yes . .
O(4) C(12) 1.443(4) yes . .
O(4) C(18) 1.353(4) yes . .
O(5) C(18) 1.184(5) yes . .
O(6) C(13) 1.435(4) yes . .
O(6) C(20) 1.357(5) yes . .
O(7) C(20) 1.208(6) yes . .
O(8) C(15) 1.441(4) yes . .
O(8) C(22) 1.332(5) yes . .
O(9) C(22) 1.194(7) yes . .
N(1) C(1) 1.341(5) yes . .
N(1) C(2) 1.374(5) yes . .
N(1) C(4) 1.461(5) yes . .
N(2) C(1) 1.356(5) yes . .
N(2) C(3) 1.387(5) yes . .
N(2) C(10) 1.436(5) yes . .
N(3) C(5) 1.338(5) yes . .
N(3) C(9) 1.352(5) yes . .
C(2) C(3) 1.342(6) yes . .
C(4) C(5) 1.497(6) yes . .
C(5) C(6) 1.378(6) yes . .
C(6) C(7) 1.400(7) yes . .
C(7) C(8) 1.361(7) yes . .
C(8) C(9) 1.394(6) yes . .
C(10) C(11) 1.527(5) yes . .
C(11) C(12) 1.497(5) yes . .
C(12) C(13) 1.525(5) yes . .
C(13) C(14) 1.525(5) yes . .
C(14) C(15) 1.492(5) yes . .
C(16) C(17) 1.494(8) yes . .
C(18) C(19) 1.485(5) yes . .
C(20) C(21) 1.478(6) yes . .
C(22) C(23) 1.498(6) yes . .
C(24) C(25) 1.435(5) yes . .
C(24) C(28) 1.437(5) yes . .
C(24) C(29) 1.487(6) yes . .
C(25) C(26) 1.448(6) yes . .
C(25) C(30) 1.495(6) yes . .
C(26) C(27) 1.408(6) yes . .
C(26) C(31) 1.493(6) yes . .
C(27) C(28) 1.441(5) yes . .
C(27) C(32) 1.503(5) yes . .
C(28) C(33) 1.497(6) yes . .
C(2) H(1) 0.950 no . .
C(3) H(2) 0.950 no . .
C(4) H(3) 0.950 no . .
C(4) H(4) 0.950 no . .
C(6) H(5) 0.950 no . .
C(7) H(6) 0.950 no . .
C(8) H(7) 0.950 no . .
C(9) H(8) 0.950 no . .
C(10) H(9) 0.950 no . .
C(11) H(10) 0.950 no . .
C(12) H(11) 0.950 no . .
C(13) H(12) 0.950 no . .
C(14) H(13) 0.950 no . .
C(15) H(14) 0.950 no . .
C(15) H(15) 0.950 no . .
C(17) H(16) 0.950 no . .
C(17) H(17) 0.950 no . .
C(17) H(18) 0.950 no . .
C(19) H(19) 0.950 no . .
C(19) H(20) 0.950 no . .
C(19) H(21) 0.950 no . .
C(21) H(22) 0.950 no . .
C(21) H(23) 0.950 no . .
C(21) H(24) 0.950 no . .
C(23) H(25) 0.950 no . .
C(23) H(26) 0.950 no . .
C(23) H(27) 0.950 no . .
C(29) H(28) 0.950 no . .
C(29) H(29) 0.950 no . .
C(29) H(30) 0.950 no . .
C(30) H(31) 0.950 no . .
C(30) H(32) 0.950 no . .
C(30) H(33) 0.950 no . .
C(31) H(34) 0.950 no . .
C(31) H(35) 0.950 no . .
C(31) H(36) 0.950 no . .
C(32) H(37) 0.950 no . .
C(32) H(38) 0.950 no . .
C(32) H(39) 0.950 no . .
C(33) H(40) 0.950 no . .
C(33) H(41) 0.950 no . .
C(33) H(42) 0.950 no . .
C(34) H(43) 0.950 no . .
C(34) H(44) 0.950 no . .

loop_
_geom_contact_atom_site_label_1
_geom_contact_atom_site_label_2
_geom_contact_distance
_geom_contact_publ_flag
_geom_contact_site_symmetry_1
_geom_contact_site_symmetry_2
Cl(2) C(23) 3.586(6) ? . .
F(1) O(8) 3.521(6) ? . .
F(1) C(2) 3.046(5) ? . 2_466
F(1) C(3) 3.434(5) ? . 2_466
F(1) C(14) 3.461(6) ? . .
F(1) C(33) 3.321(6) ? . .
F(2) C(2) 3.278(5) ? . 2_466
F(2) C(19) 3.589(6) ? . 3_645
F(3) O(4) 3.457(5) ? . 3_645
F(3) O(7) 3.166(5) ? . 3_645
F(3) C(18) 3.593(6) ? . 3_645
F(3) C(19) 3.528(7) ? . 3_645
F(3) C(20) 3.140(5) ? . 3_645
F(3) C(21) 3.497(6) ? . 3_645
F(4) C(21) 3.115(5) ? . 3_645
F(4) C(23) 3.571(8) ? . .
F(4) C(34) 3.120(9) ? . 2_456
F(5) O(8) 3.318(6) ? . .
F(5) O(9) 3.485(7) ? . .
F(5) C(15) 3.408(7) ? . .
F(5) C(19) 3.325(8) ? . 3_645
F(5) C(22) 3.334(7) ? . .
F(6) O(3) 3.569(6) ? . 2_466
F(6) C(17) 3.555(8) ? . 2_466
F(6) C(31) 3.472(7) ? . 4_564
F(6) C(34) 3.476(10) ? . 2_456
O(3) F(6) 3.569(6) ? . 2_566
O(3) C(34) 3.198(8) ? . 1_565
O(4) F(3) 3.457(5) ? . 3_655
O(4) C(32) 3.439(5) ? . 2_566
O(5) N(1) 3.039(4) ? . 2_466
O(5) C(1) 3.554(5) ? . 2_466
O(5) C(2) 3.082(5) ? . 2_466
O(5) C(3) 3.585(5) ? . 2_466
O(5) C(4) 3.316(5) ? . 2_466
O(5) C(29) 3.479(5) ? . 2_466
O(5) C(30) 3.492(5) ? . 2_466
O(6) C(2) 3.427(5) ? . 2_466
O(7) F(3) 3.166(5) ? . 3_655
O(7) C(8) 3.231(6) ? . 2_566
O(7) C(9) 3.298(5) ? . 2_566
O(7) C(30) 3.481(5) ? . 4_664
O(8) F(1) 3.521(6) ? . .
O(8) F(5) 3.318(6) ? . .
O(9) F(5) 3.485(7) ? . .
O(9) C(4) 3.162(5) ? . 4_664
O(9) C(5) 3.334(6) ? . 4_664
O(9) C(6) 3.373(6) ? . 4_664
O(9) C(30) 3.319(6) ? . 4_664
N(1) O(5) 3.039(4) ? . 2_566
C(1) O(5) 3.554(5) ? . 2_566
C(2) F(1) 3.046(5) ? . 2_566
C(2) F(2) 3.278(5) ? . 2_566
C(2) O(5) 3.082(5) ? . 2_566
C(2) O(6) 3.427(5) ? . 2_566
C(3) F(1) 3.434(5) ? . 2_566
C(3) O(5) 3.585(5) ? . 2_566
C(4) O(5) 3.316(5) ? . 2_566
C(4) O(9) 3.162(5) ? . 4_665
C(5) O(9) 3.334(6) ? . 4_665
C(6) O(9) 3.373(6) ? . 4_665
C(7) C(26) 3.438(6) ? . 3_656
C(8) O(7) 3.231(6) ? . 2_466
C(9) O(7) 3.298(5) ? . 2_466
C(14) F(1) 3.461(6) ? . .
C(15) F(5) 3.408(7) ? . .
C(17) F(6) 3.555(8) ? . 2_566
C(18) F(3) 3.593(6) ? . 3_655
C(19) F(2) 3.589(6) ? . 3_655
C(19) F(3) 3.528(7) ? . 3_655
C(19) F(5) 3.325(8) ? . 3_655
C(19) C(21) 3.553(6) ? . 3_655
C(20) F(3) 3.140(5) ? . 3_655
C(21) F(3) 3.497(6) ? . 3_655
C(21) F(4) 3.115(5) ? . 3_655
C(21) C(19) 3.553(6) ? . 3_645
C(22) F(5) 3.334(7) ? . .
C(23) Cl(2) 3.586(6) ? . .
C(23) F(4) 3.571(8) ? . .
C(26) C(7) 3.438(6) ? . 3_646
C(29) O(5) 3.479(5) ? . 2_566
C(30) O(5) 3.492(5) ? . 2_566
C(30) O(7) 3.481(5) ? . 4_665
C(30) O(9) 3.319(6) ? . 4_665
C(31) F(6) 3.472(7) ? . 4_565
C(32) O(4) 3.439(5) ? . 2_466
C(33) F(1) 3.321(6) ? . .
C(34) F(4) 3.120(9) ? . 2_556
C(34) F(6) 3.476(10) ? . 2_556
C(34) O(3) 3.198(8) ? . 1_545
Cl(1) H(2) 3.055 ? . 2_466
Cl(1) H(10) 3.094 ? . 2_466
Cl(1) H(12) 2.885 ? . 2_466
Cl(1) H(15) 3.545 ? . 2_466
Cl(2) H(6) 2.942 ? . 3_646
Cl(2) H(7) 3.380 ? . 3_646
Cl(2) H(17) 3.097 ? . 1_545
Cl(2) H(26) 3.478 ? . .
Cl(2) H(27) 3.016 ? . .
Cl(2) H(29) 3.435 ? . .
Cl(3) H(26) 3.511 ? . .
Cl(3) H(41) 3.010 ? . 2_556
P(1) H(1) 3.335 ? . 2_466
P(1) H(19) 3.253 ? . 3_645
P(1) H(22) 3.320 ? . 3_645
P(1) H(34) 3.552 ? . 4_564
P(1) H(44) 3.403 ? . 2_456
F(1) H(1) 2.416 ? . 2_466
F(1) H(2) 3.257 ? . 2_466
F(1) H(13) 2.628 ? . .
F(1) H(14) 3.535 ? . .
F(1) H(40) 3.090 ? . .
F(1) H(41) 3.279 ? . .
F(1) H(42) 3.041 ? . .
F(2) H(1) 2.621 ? . 2_466
F(2) H(3) 3.154 ? . 2_466
F(2) H(19) 2.710 ? . 3_645
F(2) H(24) 2.844 ? . .
F(2) H(34) 2.881 ? . 4_564
F(2) H(38) 3.236 ? . 4_564
F(2) H(39) 3.508 ? . 4_564
F(3) H(8) 3.116 ? . 4_564
F(3) H(19) 2.841 ? . 3_645
F(3) H(22) 2.939 ? . 3_645
F(3) H(34) 3.209 ? . 4_564
F(3) H(38) 3.577 ? . 4_564
F(3) H(39) 2.859 ? . 4_564
F(4) H(22) 2.383 ? . 3_645
F(4) H(23) 3.173 ? . 3_645
F(4) H(25) 2.769 ? . .
F(4) H(41) 3.430 ? . .
F(4) H(43) 3.245 ? . 2_456
F(4) H(44) 2.395 ? . 2_456
F(5) H(13) 3.551 ? . .
F(5) H(14) 2.782 ? . .
F(5) H(19) 2.460 ? . 3_645
F(5) H(22) 2.934 ? . 3_645
F(5) H(25) 3.506 ? . .
F(6) H(1) 3.587 ? . 2_466
F(6) H(7) 3.413 ? . 4_564
F(6) H(16) 2.967 ? . 2_466
F(6) H(17) 3.584 ? . 2_466
F(6) H(34) 2.747 ? . 4_564
F(6) H(36) 3.430 ? . 4_564
F(6) H(43) 3.383 ? . 2_456
F(6) H(44) 2.743 ? . 2_456
O(3) H(37) 2.700 ? . 2_566
O(3) H(41) 3.248 ? . 2_566
O(3) H(42) 3.200 ? . 2_566
O(3) H(43) 2.380 ? . 1_565
O(3) H(44) 3.466 ? . 1_565
O(4) H(37) 3.149 ? . 2_566
O(4) H(39) 2.951 ? . 2_566
O(5) H(1) 3.290 ? . 2_466
O(5) H(3) 3.508 ? . 2_466
O(5) H(4) 2.854 ? . 2_466
O(5) H(28) 2.727 ? . 2_466
O(5) H(30) 3.451 ? . 2_466
O(5) H(33) 2.640 ? . 2_466
O(6) H(1) 2.693 ? . 2_466
O(7) H(7) 2.705 ? . 2_566
O(7) H(8) 2.796 ? . 2_566
O(7) H(31) 3.254 ? . 4_664
O(7) H(32) 2.857 ? . 4_664
O(9) H(3) 3.186 ? . 4_664
O(9) H(4) 2.596 ? . 4_664
O(9) H(5) 3.246 ? . 4_664
O(9) H(31) 2.736 ? . 4_664
O(9) H(33) 3.029 ? . 4_664
C(2) H(11) 2.851 ? . 2_566
C(3) H(11) 3.001 ? . 2_566
C(3) H(42) 3.562 ? . 2_566
C(4) H(24) 3.387 ? . 2_566
C(5) H(35) 3.375 ? . 3_656
C(6) H(26) 3.260 ? . 4_665
C(6) H(34) 3.587 ? . 3_656
C(6) H(35) 3.071 ? . 3_656
C(6) H(38) 3.420 ? . 3_656
C(7) H(35) 3.076 ? . 3_656
C(8) H(32) 3.438 ? . 3_656
C(8) H(35) 3.332 ? . 3_656
C(8) H(44) 3.497 ? . 3_656
C(9) H(35) 3.567 ? . 3_656
C(12) H(1) 3.458 ? . 2_466
C(13) H(1) 3.458 ? . 2_466
C(15) H(31) 3.499 ? . 4_664
C(16) H(43) 3.350 ? . 1_565
C(17) H(36) 3.517 ? . 3_656
C(18) H(28) 3.267 ? . 2_466
C(18) H(33) 3.363 ? . 2_466
C(19) H(23) 2.840 ? . 3_655
C(19) H(24) 3.456 ? . 3_655
C(19) H(28) 3.468 ? . 2_466
C(19) H(33) 3.505 ? . 2_466
C(19) H(38) 3.479 ? . 2_566
C(21) H(3) 3.268 ? . 2_466
C(21) H(19) 3.186 ? . 3_645
C(21) H(20) 3.227 ? . 3_645
C(21) H(25) 3.048 ? . 3_655
C(23) H(5) 3.380 ? . 4_664
C(23) H(22) 3.268 ? . 3_645
C(24) H(6) 3.600 ? . 3_646
C(25) H(6) 3.426 ? . 3_646
C(26) H(6) 3.210 ? . 3_646
C(27) H(6) 3.318 ? . 3_646
C(28) H(6) 3.584 ? . 3_646
C(30) H(14) 3.547 ? . 4_665
C(30) H(20) 3.389 ? . 2_566
C(31) H(16) 3.136 ? . 3_646
C(32) H(5) 3.579 ? . 3_646
C(32) H(21) 3.132 ? . 2_466
C(33) H(43) 3.170 ? . 2_456
C(34) H(7) 3.407 ? . 3_646
C(34) H(17) 3.569 ? . 1_545
C(34) H(41) 2.928 ? . 2_556
H(1) P(1) 3.335 ? . 2_566
H(1) F(1) 2.416 ? . 2_566
H(1) F(2) 2.621 ? . 2_566
H(1) F(6) 3.587 ? . 2_566
H(1) O(5) 3.290 ? . 2_566
H(1) O(6) 2.693 ? . 2_566
H(1) C(12) 3.458 ? . 2_566
H(1) C(13) 3.458 ? . 2_566
H(1) H(11) 2.724 ? . 2_566
H(1) H(13) 2.981 ? . 2_566
H(1) H(24) 2.983 ? . 2_566
H(2) Cl(1) 3.055 ? . 2_566
H(2) F(1) 3.257 ? . 2_566
H(2) H(9) 3.186 ? . 2_566
H(2) H(11) 2.948 ? . 2_566
H(2) H(13) 3.369 ? . 2_566
H(2) H(42) 2.695 ? . 2_566
H(3) F(2) 3.154 ? . 2_566
H(3) O(5) 3.508 ? . 2_566
H(3) O(9) 3.186 ? . 4_665
H(3) C(21) 3.268 ? . 2_566
H(3) H(22) 3.242 ? . 2_566
H(3) H(24) 2.490 ? . 2_566
H(4) O(5) 2.854 ? . 2_566
H(4) O(9) 2.596 ? . 4_665
H(5) O(9) 3.246 ? . 4_665
H(5) C(23) 3.380 ? . 4_665
H(5) C(32) 3.579 ? . 3_656
H(5) H(26) 2.559 ? . 4_665
H(5) H(34) 3.505 ? . 3_656
H(5) H(35) 3.405 ? . 3_656
H(5) H(38) 2.745 ? . 3_656
H(6) Cl(2) 2.942 ? . 3_656
H(6) C(24) 3.600 ? . 3_656
H(6) C(25) 3.426 ? . 3_656
H(6) C(26) 3.210 ? . 3_656
H(6) C(27) 3.318 ? . 3_656
H(6) C(28) 3.584 ? . 3_656
H(6) H(35) 3.430 ? . 3_656
H(7) Cl(2) 3.380 ? . 3_656
H(7) F(6) 3.413 ? . 4_565
H(7) O(7) 2.705 ? . 2_466
H(7) C(34) 3.407 ? . 3_656
H(7) H(32) 2.952 ? . 3_656
H(7) H(44) 2.708 ? . 3_656
H(8) F(3) 3.116 ? . 4_565
H(8) O(7) 2.796 ? . 2_466
H(8) H(12) 3.046 ? . 2_466
H(9) H(2) 3.186 ? . 2_466
H(10) Cl(1) 3.094 ? . 2_566
H(10) H(37) 3.167 ? . 2_566
H(10) H(39) 3.557 ? . 2_566
H(10) H(42) 3.389 ? . 2_566
H(11) C(2) 2.851 ? . 2_466
H(11) C(3) 3.001 ? . 2_466
H(11) H(1) 2.724 ? . 2_466
H(11) H(2) 2.948 ? . 2_466
H(12) Cl(1) 2.885 ? . 2_566
H(12) H(8) 3.046 ? . 2_566
H(12) H(39) 3.296 ? . 2_566
H(13) F(1) 2.628 ? . .
H(13) F(5) 3.551 ? . .
H(13) H(1) 2.981 ? . 2_466
H(13) H(2) 3.369 ? . 2_466
H(14) F(1) 3.535 ? . .
H(14) F(5) 2.782 ? . .
H(14) C(30) 3.547 ? . 4_664
H(14) H(31) 2.978 ? . 4_664
H(14) H(32) 3.552 ? . 4_664
H(14) H(33) 3.577 ? . 4_664
H(15) Cl(1) 3.545 ? . 2_566
H(15) H(18) 2.943 ? . 2_566
H(15) H(31) 3.209 ? . 4_664
H(16) F(6) 2.967 ? . 2_566
H(16) C(31) 3.136 ? . 3_656
H(16) H(34) 3.209 ? . 3_656
H(16) H(35) 2.976 ? . 3_656
H(16) H(36) 2.716 ? . 3_656
H(17) Cl(2) 3.097 ? . 1_565
H(17) F(6) 3.584 ? . 2_566
H(17) C(34) 3.569 ? . 1_565
H(17) H(43) 3.367 ? . 1_565
H(17) H(44) 3.559 ? . 1_565
H(18) H(15) 2.943 ? . 2_466
H(19) P(1) 3.253 ? . 3_655
H(19) F(2) 2.710 ? . 3_655
H(19) F(3) 2.841 ? . 3_655
H(19) F(5) 2.460 ? . 3_655
H(19) C(21) 3.186 ? . 3_655
H(19) H(23) 2.685 ? . 3_655
H(19) H(24) 2.918 ? . 3_655
H(19) H(38) 3.337 ? . 2_566
H(19) H(39) 3.478 ? . 2_566
H(20) C(21) 3.227 ? . 3_655
H(20) C(30) 3.389 ? . 2_466
H(20) H(23) 2.386 ? . 3_655
H(20) H(24) 3.389 ? . 3_655
H(20) H(28) 2.801 ? . 2_466
H(20) H(32) 2.875 ? . 2_466
H(20) H(33) 3.016 ? . 2_466
H(21) C(32) 3.132 ? . 2_566
H(21) H(23) 3.000 ? . 3_655
H(21) H(24) 3.533 ? . 3_655
H(21) H(37) 2.917 ? . 2_566
H(21) H(38) 2.807 ? . 2_566
H(21) H(39) 3.152 ? . 2_566
H(22) P(1) 3.320 ? . 3_655
H(22) F(3) 2.939 ? . 3_655
H(22) F(4) 2.383 ? . 3_655
H(22) F(5) 2.934 ? . 3_655
H(22) C(23) 3.268 ? . 3_655
H(22) H(3) 3.242 ? . 2_466
H(22) H(25) 2.472 ? . 3_655
H(22) H(26) 3.501 ? . 3_655
H(23) F(4) 3.173 ? . 3_655
H(23) C(19) 2.840 ? . 3_645
H(23) H(19) 2.685 ? . 3_645
H(23) H(20) 2.386 ? . 3_645
H(23) H(21) 3.000 ? . 3_645
H(23) H(25) 2.957 ? . 3_655
H(23) H(32) 3.461 ? . 4_664
H(24) F(2) 2.844 ? . .
H(24) C(4) 3.387 ? . 2_466
H(24) C(19) 3.456 ? . 3_645
H(24) H(1) 2.983 ? . 2_466
H(24) H(3) 2.490 ? . 2_466
H(24) H(19) 2.918 ? . 3_645
H(24) H(20) 3.389 ? . 3_645
H(24) H(21) 3.533 ? . 3_645
H(24) H(25) 3.263 ? . 3_655
H(25) F(4) 2.769 ? . .
H(25) F(5) 3.506 ? . .
H(25) C(21) 3.048 ? . 3_645
H(25) H(22) 2.472 ? . 3_645
H(25) H(23) 2.957 ? . 3_645
H(25) H(24) 3.263 ? . 3_645
H(26) Cl(2) 3.478 ? . .
H(26) Cl(3) 3.511 ? . .
H(26) C(6) 3.260 ? . 4_664
H(26) H(5) 2.559 ? . 4_664
H(26) H(22) 3.501 ? . 3_645
H(27) Cl(2) 3.016 ? . .
H(28) O(5) 2.727 ? . 2_566
H(28) C(18) 3.267 ? . 2_566
H(28) C(19) 3.468 ? . 2_566
H(28) H(20) 2.801 ? . 2_566
H(29) Cl(2) 3.435 ? . .
H(30) O(5) 3.451 ? . 2_566
H(31) O(7) 3.254 ? . 4_665
H(31) O(9) 2.736 ? . 4_665
H(31) C(15) 3.499 ? . 4_665
H(31) H(14) 2.978 ? . 4_665
H(31) H(15) 3.209 ? . 4_665
H(32) O(7) 2.857 ? . 4_665
H(32) C(8) 3.438 ? . 3_646
H(32) H(7) 2.952 ? . 3_646
H(32) H(14) 3.552 ? . 4_665
H(32) H(20) 2.875 ? . 2_566
H(32) H(23) 3.461 ? . 4_665
H(33) O(5) 2.640 ? . 2_566
H(33) O(9) 3.029 ? . 4_665
H(33) C(18) 3.363 ? . 2_566
H(33) C(19) 3.505 ? . 2_566
H(33) H(14) 3.577 ? . 4_665
H(33) H(20) 3.016 ? . 2_566
H(34) P(1) 3.552 ? . 4_565
H(34) F(2) 2.881 ? . 4_565
H(34) F(3) 3.209 ? . 4_565
H(34) F(6) 2.747 ? . 4_565
H(34) C(6) 3.587 ? . 3_646
H(34) H(5) 3.505 ? . 3_646
H(34) H(16) 3.209 ? . 3_646
H(35) C(5) 3.375 ? . 3_646
H(35) C(6) 3.071 ? . 3_646
H(35) C(7) 3.076 ? . 3_646
H(35) C(8) 3.332 ? . 3_646
H(35) C(9) 3.567 ? . 3_646
H(35) H(5) 3.405 ? . 3_646
H(35) H(6) 3.430 ? . 3_646
H(35) H(16) 2.976 ? . 3_646
H(36) F(6) 3.430 ? . 4_565
H(36) C(17) 3.517 ? . 3_646
H(36) H(16) 2.716 ? . 3_646
H(37) O(3) 2.700 ? . 2_466
H(37) O(4) 3.149 ? . 2_466
H(37) H(10) 3.167 ? . 2_466
H(37) H(21) 2.917 ? . 2_466
H(37) H(43) 3.015 ? . 2_456
H(38) F(2) 3.236 ? . 4_565
H(38) F(3) 3.577 ? . 4_565
H(38) C(6) 3.420 ? . 3_646
H(38) C(19) 3.479 ? . 2_466
H(38) H(5) 2.745 ? . 3_646
H(38) H(19) 3.337 ? . 2_466
H(38) H(21) 2.807 ? . 2_466
H(39) F(2) 3.508 ? . 4_565
H(39) F(3) 2.859 ? . 4_565
H(39) O(4) 2.951 ? . 2_466
H(39) H(10) 3.557 ? . 2_466
H(39) H(12) 3.296 ? . 2_466
H(39) H(19) 3.478 ? . 2_466
H(39) H(21) 3.152 ? . 2_466
H(40) F(1) 3.090 ? . .
H(41) Cl(3) 3.010 ? . 2_456
H(41) F(1) 3.279 ? . .
H(41) F(4) 3.430 ? . .
H(41) O(3) 3.248 ? . 2_466
H(41) C(34) 2.928 ? . 2_456
H(41) H(43) 2.280 ? . 2_456
H(41) H(44) 3.260 ? . 2_456
H(42) F(1) 3.041 ? . .
H(42) O(3) 3.200 ? . 2_466
H(42) C(3) 3.562 ? . 2_466
H(42) H(2) 2.695 ? . 2_466
H(42) H(10) 3.389 ? . 2_466
H(42) H(43) 3.344 ? . 2_456
H(43) F(4) 3.245 ? . 2_556
H(43) F(6) 3.383 ? . 2_556
H(43) O(3) 2.380 ? . 1_545
H(43) C(16) 3.350 ? . 1_545
H(43) C(33) 3.170 ? . 2_556
H(43) H(17) 3.367 ? . 1_545
H(43) H(37) 3.015 ? . 2_556
H(43) H(41) 2.280 ? . 2_556
H(43) H(42) 3.344 ? . 2_556
H(44) P(1) 3.403 ? . 2_556
H(44) F(4) 2.395 ? . 2_556
H(44) F(6) 2.743 ? . 2_556
H(44) O(3) 3.466 ? . 1_545
H(44) C(8) 3.497 ? . 3_646
H(44) H(7) 2.708 ? . 3_646
H(44) H(17) 3.559 ? . 1_545
H(44) H(41) 3.260 ? . 2_556

loop_
_geom_torsion_atom_site_label_1
_geom_torsion_atom_site_label_2
_geom_torsion_atom_site_label_3
_geom_torsion_atom_site_label_4
_geom_torsion
_geom_torsion_publ_flag
_geom_torsion_site_symmetry_1
_geom_torsion_site_symmetry_2
_geom_torsion_site_symmetry_3
_geom_torsion_site_symmetry_4
Cl(1) Rh(1) N(3) C(5) -133.6(2) ? . . . .
Cl(1) Rh(1) N(3) C(9) 54.1(2) ? . . . .
Cl(1) Rh(1) C(1) N(1) 125.5(2) ? . . . .
Cl(1) Rh(1) C(1) N(2) -56.6(3) ? . . . .
Cl(1) Rh(1) C(24) C(25) -151.88(19) ? . . . .
Cl(1) Rh(1) C(24) C(28) -33.9(2) ? . . . .
Cl(1) Rh(1) C(24) C(29) 87.7(3) ? . . . .
Cl(1) Rh(1) C(25) C(24) 69.3(3) ? . . . .
Cl(1) Rh(1) C(25) C(26) -47.2(4) ? . . . .
Cl(1) Rh(1) C(25) C(30) -170.0(2) ? . . . .
Cl(1) Rh(1) C(26) C(25) 159.89(19) ? . . . .
Cl(1) Rh(1) C(26) C(27) 40.8(2) ? . . . .
Cl(1) Rh(1) C(26) C(31) -82.8(3) ? . . . .
Cl(1) Rh(1) C(27) C(26) -147.0(2) ? . . . .
Cl(1) Rh(1) C(27) C(28) 93.8(2) ? . . . .
Cl(1) Rh(1) C(27) C(32) -24.9(4) ? . . . .
Cl(1) Rh(1) C(28) C(24) 154.3(2) ? . . . .
Cl(1) Rh(1) C(28) C(27) -89.4(2) ? . . . .
Cl(1) Rh(1) C(28) C(33) 33.5(3) ? . . . .
N(3) Rh(1) C(1) N(1) 37.0(3) ? . . . .
N(3) Rh(1) C(1) N(2) -145.0(3) ? . . . .
C(1) Rh(1) N(3) C(5) -41.9(3) ? . . . .
C(1) Rh(1) N(3) C(9) 145.7(3) ? . . . .
N(3) Rh(1) C(24) C(25) 22.0(3) ? . . . .
N(3) Rh(1) C(24) C(28) 140.0(2) ? . . . .
N(3) Rh(1) C(24) C(29) -98.4(3) ? . . . .
C(24) Rh(1) N(3) C(5) 51.1(4) ? . . . .
C(24) Rh(1) N(3) C(9) -121.2(3) ? . . . .
N(3) Rh(1) C(25) C(24) -166.2(2) ? . . . .
N(3) Rh(1) C(25) C(26) 77.4(2) ? . . . .
N(3) Rh(1) C(25) C(30) -45.5(4) ? . . . .
C(25) Rh(1) N(3) C(5) 65.2(3) ? . . . .
C(25) Rh(1) N(3) C(9) -107.2(3) ? . . . .
N(3) Rh(1) C(26) C(25) -109.1(2) ? . . . .
N(3) Rh(1) C(26) C(27) 131.8(2) ? . . . .
N(3) Rh(1) C(26) C(31) 8.2(3) ? . . . .
C(26) Rh(1) N(3) C(5) 102.7(3) ? . . . .
C(26) Rh(1) N(3) C(9) -69.6(3) ? . . . .
N(3) Rh(1) C(27) C(26) -56.7(2) ? . . . .
N(3) Rh(1) C(27) C(28) -176.0(2) ? . . . .
N(3) Rh(1) C(27) C(32) 65.4(4) ? . . . .
C(27) Rh(1) N(3) C(5) 133.0(3) ? . . . .
C(27) Rh(1) N(3) C(9) -39.3(3) ? . . . .
N(3) Rh(1) C(28) C(24) -107.7(3) ? . . . .
N(3) Rh(1) C(28) C(27) 8.7(4) ? . . . .
N(3) Rh(1) C(28) C(33) 131.5(4) ? . . . .
C(28) Rh(1) N(3) C(5) 127.0(3) ? . . . .
C(28) Rh(1) N(3) C(9) -45.4(4) ? . . . .
C(1) Rh(1) C(24) C(25) 111.2(2) ? . . . .
C(1) Rh(1) C(24) C(28) -130.8(2) ? . . . .
C(1) Rh(1) C(24) C(29) -9.2(3) ? . . . .
C(24) Rh(1) C(1) N(1) -104.8(3) ? . . . .
C(24) Rh(1) C(1) N(2) 73.2(3) ? . . . .
C(1) Rh(1) C(25) C(24) -76.8(2) ? . . . .
C(1) Rh(1) C(25) C(26) 166.7(2) ? . . . .
C(1) Rh(1) C(25) C(30) 43.9(4) ? . . . .
C(25) Rh(1) C(1) N(1) -67.1(3) ? . . . .
C(25) Rh(1) C(1) N(2) 110.9(3) ? . . . .
C(1) Rh(1) C(26) C(25) -22.3(3) ? . . . .
C(1) Rh(1) C(26) C(27) -141.3(2) ? . . . .
C(1) Rh(1) C(26) C(31) 95.0(4) ? . . . .
C(26) Rh(1) C(1) N(1) -52.8(4) ? . . . .
C(26) Rh(1) C(1) N(2) 125.2(3) ? . . . .
C(1) Rh(1) C(27) C(26) 110.0(4) ? . . . .
C(1) Rh(1) C(27) C(28) -9.3(5) ? . . . .
C(1) Rh(1) C(27) C(32) -127.9(4) ? . . . .
C(27) Rh(1) C(1) N(1) -131.1(3) ? . . . .
C(27) Rh(1) C(1) N(2) 46.9(6) ? . . . .
C(1) Rh(1) C(28) C(24) 59.6(2) ? . . . .
C(1) Rh(1) C(28) C(27) 175.9(2) ? . . . .
C(1) Rh(1) C(28) C(33) -61.2(4) ? . . . .
C(28) Rh(1) C(1) N(1) -137.7(2) ? . . . .
C(28) Rh(1) C(1) N(2) 40.3(4) ? . . . .
C(24) Rh(1) C(25) C(26) -116.5(3) ? . . . .
C(24) Rh(1) C(25) C(30) 120.7(5) ? . . . .
C(25) Rh(1) C(24) C(28) 118.0(3) ? . . . .
C(25) Rh(1) C(24) C(29) -120.4(4) ? . . . .
C(24) Rh(1) C(26) C(25) 38.5(2) ? . . . .
C(24) Rh(1) C(26) C(27) -80.6(2) ? . . . .
C(24) Rh(1) C(26) C(31) 155.8(4) ? . . . .
C(26) Rh(1) C(24) C(25) -38.3(2) ? . . . .
C(26) Rh(1) C(24) C(28) 79.6(2) ? . . . .
C(26) Rh(1) C(24) C(29) -158.8(4) ? . . . .
C(24) Rh(1) C(27) C(26) 80.7(2) ? . . . .
C(24) Rh(1) C(27) C(28) -38.6(2) ? . . . .
C(24) Rh(1) C(27) C(32) -157.2(4) ? . . . .
C(27) Rh(1) C(24) C(25) -79.6(2) ? . . . .
C(27) Rh(1) C(24) C(28) 38.3(2) ? . . . .
C(27) Rh(1) C(24) C(29) 159.9(4) ? . . . .
C(24) Rh(1) C(28) C(27) 116.4(3) ? . . . .
C(24) Rh(1) C(28) C(33) -120.8(4) ? . . . .
C(28) Rh(1) C(24) C(25) -118.0(3) ? . . . .
C(28) Rh(1) C(24) C(29) 121.6(4) ? . . . .
C(25) Rh(1) C(26) C(27) -119.1(3) ? . . . .
C(25) Rh(1) C(26) C(31) 117.3(4) ? . . . .
C(26) Rh(1) C(25) C(24) 116.5(3) ? . . . .
C(26) Rh(1) C(25) C(30) -122.8(5) ? . . . .
C(25) Rh(1) C(27) C(26) 37.4(2) ? . . . .
C(25) Rh(1) C(27) C(28) -81.9(2) ? . . . .
C(25) Rh(1) C(27) C(32) 159.5(4) ? . . . .
C(27) Rh(1) C(25) C(24) 80.5(2) ? . . . .
C(27) Rh(1) C(25) C(26) -35.9(2) ? . . . .
C(27) Rh(1) C(25) C(30) -158.7(4) ? . . . .
C(25) Rh(1) C(28) C(24) -37.6(2) ? . . . .
C(25) Rh(1) C(28) C(27) 78.8(2) ? . . . .
C(25) Rh(1) C(28) C(33) -158.4(4) ? . . . .
C(28) Rh(1) C(25) C(24) 37.6(2) ? . . . .
C(28) Rh(1) C(25) C(26) -78.8(2) ? . . . .
C(28) Rh(1) C(25) C(30) 158.4(4) ? . . . .
C(26) Rh(1) C(27) C(28) -119.3(3) ? . . . .
C(26) Rh(1) C(27) C(32) 122.1(5) ? . . . .
C(27) Rh(1) C(26) C(25) 119.1(3) ? . . . .
C(27) Rh(1) C(26) C(31) -123.6(4) ? . . . .
C(26) Rh(1) C(28) C(24) -80.5(2) ? . . . .
C(26) Rh(1) C(28) C(27) 35.8(2) ? . . . .
C(26) Rh(1) C(28) C(33) 158.7(4) ? . . . .
C(28) Rh(1) C(26) C(25) 81.8(2) ? . . . .
C(28) Rh(1) C(26) C(27) -37.2(2) ? . . . .
C(28) Rh(1) C(26) C(31) -160.9(4) ? . . . .
C(27) Rh(1) C(28) C(24) -116.4(3) ? . . . .
C(27) Rh(1) C(28) C(33) 122.9(4) ? . . . .
C(28) Rh(1) C(27) C(26) 119.3(3) ? . . . .
C(28) Rh(1) C(27) C(32) -118.6(5) ? . . . .
C(10) O(1) C(14) C(13) 64.2(3) ? . . . .
C(10) O(1) C(14) C(15) -173.5(2) ? . . . .
C(14) O(1) C(10) N(2) 177.1(2) ? . . . .
C(14) O(1) C(10) C(11) -62.3(3) ? . . . .
C(11) O(2) C(16) O(3) 2.0(7) ? . . . .
C(11) O(2) C(16) C(17) -176.1(4) ? . . . .
C(16) O(2) C(11) C(10) 132.2(3) ? . . . .
C(16) O(2) C(11) C(12) -106.9(4) ? . . . .
C(12) O(4) C(18) O(5) -7.8(6) ? . . . .
C(12) O(4) C(18) C(19) 171.6(3) ? . . . .
C(18) O(4) C(12) C(11) -125.9(3) ? . . . .
C(18) O(4) C(12) C(13) 113.8(3) ? . . . .
C(13) O(6) C(20) O(7) 7.4(5) ? . . . .
C(13) O(6) C(20) C(21) -173.1(3) ? . . . .
C(20) O(6) C(13) C(12) 140.8(3) ? . . . .
C(20) O(6) C(13) C(14) -102.0(3) ? . . . .
C(15) O(8) C(22) O(9) 4.2(7) ? . . . .
C(15) O(8) C(22) C(23) -174.3(4) ? . . . .
C(22) O(8) C(15) C(14) 169.0(3) ? . . . .
C(1) N(1) C(2) C(3) -0.5(4) ? . . . .
C(2) N(1) C(1) Rh(1) 177.6(2) ? . . . .
C(2) N(1) C(1) N(2) -0.9(4) ? . . . .
C(1) N(1) C(4) C(5) -52.7(5) ? . . . .
C(4) N(1) C(1) Rh(1) 0.6(5) ? . . . .
C(4) N(1) C(1) N(2) -178.0(3) ? . . . .
C(2) N(1) C(4) C(5) 130.6(3) ? . . . .
C(4) N(1) C(2) C(3) 176.5(3) ? . . . .
C(1) N(2) C(3) C(2) -2.3(4) ? . . . .
C(3) N(2) C(1) Rh(1) -176.3(3) ? . . . .
C(3) N(2) C(1) N(1) 1.9(4) ? . . . .
C(1) N(2) C(10) O(1) -109.9(3) ? . . . .
C(1) N(2) C(10) C(11) 130.9(3) ? . . . .
C(10) N(2) C(1) Rh(1) 10.9(5) ? . . . .
C(10) N(2) C(1) N(1) -170.8(3) ? . . . .
C(3) N(2) C(10) O(1) 78.2(4) ? . . . .
C(3) N(2) C(10) C(11) -40.9(4) ? . . . .
C(10) N(2) C(3) C(2) 170.6(3) ? . . . .
Rh(1) N(3) C(5) C(4) 7.1(4) ? . . . .
Rh(1) N(3) C(5) C(6) -172.0(3) ? . . . .
Rh(1) N(3) C(9) C(8) 170.5(3) ? . . . .
C(5) N(3) C(9) C(8) -2.3(6) ? . . . .
C(9) N(3) C(5) C(4) 179.4(3) ? . . . .
C(9) N(3) C(5) C(6) 0.3(5) ? . . . .
N(1) C(2) C(3) N(2) 1.7(4) ? . . . .
N(1) C(4) C(5) N(3) 46.2(5) ? . . . .
N(1) C(4) C(5) C(6) -134.7(4) ? . . . .
N(3) C(5) C(6) C(7) 2.0(6) ? . . . .
C(4) C(5) C(6) C(7) -177.2(4) ? . . . .
C(5) C(6) C(7) C(8) -2.2(7) ? . . . .
C(6) C(7) C(8) C(9) 0.4(6) ? . . . .
C(7) C(8) C(9) N(3) 1.9(7) ? . . . .
O(1) C(10) C(11) O(2) 175.6(2) ? . . . .
O(1) C(10) C(11) C(12) 55.8(4) ? . . . .
N(2) C(10) C(11) O(2) -65.5(3) ? . . . .
N(2) C(10) C(11) C(12) 174.8(3) ? . . . .
O(2) C(11) C(12) O(4) 70.5(3) ? . . . .
O(2) C(11) C(12) C(13) -170.0(2) ? . . . .
C(10) C(11) C(12) O(4) -171.7(3) ? . . . .
C(10) C(11) C(12) C(13) -52.2(4) ? . . . .
O(4) C(12) C(13) O(6) -72.7(3) ? . . . .
O(4) C(12) C(13) C(14) 169.2(3) ? . . . .
C(11) C(12) C(13) O(6) 170.2(2) ? . . . .
C(11) C(12) C(13) C(14) 52.0(4) ? . . . .
O(6) C(13) C(14) O(1) -171.2(3) ? . . . .
O(6) C(13) C(14) C(15) 70.9(4) ? . . . .
C(12) C(13) C(14) O(1) -56.8(4) ? . . . .
C(12) C(13) C(14) C(15) -174.7(3) ? . . . .
O(1) C(14) C(15) O(8) 70.7(3) ? . . . .
C(13) C(14) C(15) O(8) -169.1(3) ? . . . .
Rh(1) C(24) C(25) C(26) 64.4(2) ? . . . .
Rh(1) C(24) C(25) C(30) -127.4(3) ? . . . .
Rh(1) C(24) C(28) C(27) -64.3(2) ? . . . .
Rh(1) C(24) C(28) C(33) 121.3(4) ? . . . .
C(25) C(24) C(28) Rh(1) 60.4(2) ? . . . .
C(25) C(24) C(28) C(27) -3.9(4) ? . . . .
C(25) C(24) C(28) C(33) -178.3(3) ? . . . .
C(28) C(24) C(25) Rh(1) -60.3(2) ? . . . .
C(28) C(24) C(25) C(26) 4.1(4) ? . . . .
C(28) C(24) C(25) C(30) 172.3(3) ? . . . .
C(29) C(24) C(25) Rh(1) 120.9(3) ? . . . .
C(29) C(24) C(25) C(26) -174.7(3) ? . . . .
C(29) C(24) C(25) C(30) -6.4(6) ? . . . .
C(29) C(24) C(28) Rh(1) -120.9(4) ? . . . .
C(29) C(24) C(28) C(27) 174.9(3) ? . . . .
C(29) C(24) C(28) C(33) 0.5(6) ? . . . .
Rh(1) C(25) C(26) C(27) 60.4(2) ? . . . .
Rh(1) C(25) C(26) C(31) -118.4(3) ? . . . .
C(24) C(25) C(26) Rh(1) -63.1(2) ? . . . .
C(24) C(25) C(26) C(27) -2.8(4) ? . . . .
C(24) C(25) C(26) C(31) 178.5(3) ? . . . .
C(30) C(25) C(26) Rh(1) 128.7(4) ? . . . .
C(30) C(25) C(26) C(27) -170.9(3) ? . . . .
C(30) C(25) C(26) C(31) 10.3(6) ? . . . .
Rh(1) C(26) C(27) C(28) 58.9(2) ? . . . .
Rh(1) C(26) C(27) C(32) -122.2(4) ? . . . .
C(25) C(26) C(27) Rh(1) -58.5(2) ? . . . .
C(25) C(26) C(27) C(28) 0.4(4) ? . . . .
C(25) C(26) C(27) C(32) 179.2(3) ? . . . .
C(31) C(26) C(27) Rh(1) 120.1(4) ? . . . .
C(31) C(26) C(27) C(28) 179.0(3) ? . . . .
C(31) C(26) C(27) C(32) -2.1(6) ? . . . .
Rh(1) C(27) C(28) C(24) 63.2(2) ? . . . .
Rh(1) C(27) C(28) C(33) -122.5(4) ? . . . .
C(26) C(27) C(28) Rh(1) -61.0(2) ? . . . .
C(26) C(27) C(28) C(24) 2.2(4) ? . . . .
C(26) C(27) C(28) C(33) 176.6(3) ? . . . .
C(32) C(27) C(28) Rh(1) 120.1(4) ? . . . .
C(32) C(27) C(28) C(24) -176.7(3) ? . . . .
C(32) C(27) C(28) C(33) -2.3(6) ? . . . .
